data_4080855
loop_
_publ_author_name
'Fong, Henry'
'Moret, Marc-Etienne'
'Lee, Yunho'
'Peters, Jonas C.'

_publ_section_title
;
 Heterolytic H2Cleavage and Catalytic Hydrogenation by an Iron
 Metallaboratrane
;
_journal_issue 10
_journal_name_full Organometallics
_journal_page_first 3053
_journal_paper_doi 10.1021/om400281v
_journal_volume 32
_journal_year 2013
_chemical_formula_sum 'C36 H56 B Fe N2 P3'
_chemical_formula_weight 676.40
_chemical_name_systematic
; 
 ? 
;
_space_group_IT_number 14
_symmetry_cell_setting monoclinic
_symmetry_space_group_name_Hall '-P 2ybc'
_symmetry_space_group_name_H-M 'P 1 21/c 1'
_atom_sites_solution_hydrogens geom
_atom_sites_solution_primary direct
_atom_sites_solution_secondary difmap
_audit_creation_method SHELXL-97
_cell_angle_alpha 90.00
_cell_angle_beta 102.446(2)
_cell_angle_gamma 90.00
_cell_formula_units_Z 4
_cell_length_a 10.9690(10)
_cell_length_b 15.8820(14)
_cell_length_c 20.7040(18)
_cell_measurement_reflns_used 9911
_cell_measurement_temperature 100(2)
_cell_measurement_theta_max 25.55
_cell_measurement_theta_min 2.29
_cell_volume 3522.1(5)
_computing_cell_refinement 'SAINT V7.68A (Bruker, 2007)'
_computing_data_collection 'Bruker SMART v5.054 (Bruker, 2007)'
_computing_data_reduction 'SAINT V7.68A (Bruker, 2007)'
_computing_molecular_graphics 'Bruker SHELXTL'
_computing_publication_material 'Bruker SHELXTL'
_computing_structure_refinement 'SHELXL-97 (Sheldrick, 2008)'
_computing_structure_solution 'SHELXS-97 (Sheldrick, 2008)'
_diffrn_ambient_temperature 100(2)
_diffrn_detector_area_resol_mean 8.19
_diffrn_measured_fraction_theta_full 0.996
_diffrn_measured_fraction_theta_max 0.996
_diffrn_measurement_device_type 'Bruker SMART 1000'
_diffrn_measurement_method '\w and \f scans'
_diffrn_radiation_monochromator graphite
_diffrn_radiation_source 'fine-focus sealed tube'
_diffrn_radiation_type MoK\a
_diffrn_radiation_wavelength 0.71073
_diffrn_reflns_av_R_equivalents 0.0799
_diffrn_reflns_av_sigmaI/netI 0.0564
_diffrn_reflns_limit_h_max 14
_diffrn_reflns_limit_h_min -14
_diffrn_reflns_limit_k_max 21
_diffrn_reflns_limit_k_min -21
_diffrn_reflns_limit_l_max 26
_diffrn_reflns_limit_l_min -27
_diffrn_reflns_number 64963
_diffrn_reflns_theta_full 28.27
_diffrn_reflns_theta_max 28.27
_diffrn_reflns_theta_min 1.63
_exptl_absorpt_coefficient_mu 0.592
_exptl_absorpt_correction_T_max 0.9767
_exptl_absorpt_correction_T_min 0.7890
_exptl_absorpt_correction_type multi-scan
_exptl_absorpt_process_details 'SADABS v2008/1 (Bruker-AXS, 2001)'
_exptl_crystal_colour orange
_exptl_crystal_density_diffrn 1.276
_exptl_crystal_density_method 'not measured'
_exptl_crystal_description blade
_exptl_crystal_F_000 1448
_exptl_crystal_size_max 0.42
_exptl_crystal_size_mid 0.17
_exptl_crystal_size_min 0.04
_refine_diff_density_max 1.091
_refine_diff_density_min -0.619
_refine_diff_density_rms 0.086
_refine_ls_extinction_method none
_refine_ls_goodness_of_fit_ref 1.035
_refine_ls_hydrogen_treatment mixed
_refine_ls_matrix_type full
_refine_ls_number_parameters 406
_refine_ls_number_reflns 8699
_refine_ls_number_restraints 0
_refine_ls_restrained_S_all 1.035
_refine_ls_R_factor_all 0.0865
_refine_ls_R_factor_gt 0.0505
_refine_ls_shift/su_max 0.001
_refine_ls_shift/su_mean 0.000
_refine_ls_structure_factor_coef Fsqd
_refine_ls_weighting_details 'calc w=1/[\s^2^(Fo^2^)+(0.0504P)^2^+4.1194P] where P=(Fo^2^+2Fc^2^)/3'
_refine_ls_weighting_scheme calc
_refine_ls_wR_factor_gt 0.1111
_refine_ls_wR_factor_ref 0.1264
_reflns_number_gt 5961
_reflns_number_total 8699
_reflns_threshold_expression >2sigma(I)
_cod_data_source_file om400281v_si_002.cif
_cod_data_source_block mem123a_cut
_cod_depositor_comments
;
The following automatic conversions were performed:

'_symmetry_cell_setting' value 'Monoclinic' changed to 'monoclinic'
according to /home/saulius/struct/CIF-dictionaries/cif_core.dic
dictionary named 'cif_core.dic' version 2.3.1 from 2005-06-27.

Automatic conversion script
Id: cif_fix_values 1891 2012-01-12 08:04:46Z andrius 
;
_cod_original_sg_symbol_H-M P2(1)/c
_cod_database_code 4080855

loop_
_symmetry_equiv_pos_as_xyz
'x, y, z'
'-x, y+1/2, -z+1/2'
'-x, -y, -z'
'x, -y-1/2, z-1/2'

loop_
_atom_site_label
_atom_site_type_symbol
_atom_site_fract_x
_atom_site_fract_y
_atom_site_fract_z
_atom_site_U_iso_or_equiv
_atom_site_adp_type
_atom_site_occupancy
_atom_site_symmetry_multiplicity
_atom_site_calc_flag
_atom_site_refinement_flags
Fe Fe 0.81045(3) 0.78176(2) 0.387289(18) 0.01659(10) Uani 1 1 d .
H1 H 0.862(3) 0.8531(17) 0.3568(14) 0.020 Uiso 1 1 d .
H2 H 0.815(3) 0.7465(18) 0.3207(14) 0.020 Uiso 1 1 d .
P1 P 0.65359(7) 0.84536(5) 0.31718(4) 0.02254(17) Uani 1 1 d .
P2 P 0.71659(6) 0.65984(4) 0.41376(3) 0.01839(15) Uani 1 1 d .
P3 P 1.02155(6) 0.76288(4) 0.39821(3) 0.01595(15) Uani 1 1 d .
N1 N 0.8123(2) 0.84047(15) 0.46191(12) 0.0246(5) Uani 1 1 d .
C2 C 0.6146(2) 0.78392(18) 0.23954(13) 0.0215(6) Uani 1 1 d .
C31 C 1.1191(2) 0.85832(17) 0.42575(14) 0.0225(6) Uani 1 1 d .
H31 H 1.2059 0.8440 0.4217 0.027 Uiso 1 1 calc R
C13 C 0.9475(2) 0.71313(16) 0.26516(13) 0.0185(5) Uani 1 1 d .
C22 C 0.4985(3) 0.86035(19) 0.34311(16) 0.0276(7) Uani 1 1 d .
H22 H 0.4504 0.8070 0.3313 0.033 Uiso 1 1 calc R
C8 C 0.7758(2) 0.57402(16) 0.37098(13) 0.0179(5) Uani 1 1 d .
C1 C 0.6890(2) 0.71493(17) 0.23033(13) 0.0217(6) Uani 1 1 d .
C16 C 1.1853(3) 0.73822(17) 0.23672(14) 0.0238(6) Uani 1 1 d .
H16 H 1.2659 0.7454 0.2276 0.029 Uiso 1 1 calc R
C15 C 1.1655(2) 0.75508(17) 0.29927(13) 0.0198(6) Uani 1 1 d .
H15 H 1.2327 0.7751 0.3326 0.024 Uiso 1 1 calc R
C9 C 0.7838(2) 0.49058(17) 0.39359(13) 0.0213(6) Uani 1 1 d .
H9 H 0.7548 0.4768 0.4323 0.026 Uiso 1 1 calc R
C14 C 1.0476(2) 0.74303(16) 0.31439(13) 0.0164(5) Uani 1 1 d .
C33 C 1.0813(3) 0.93666(18) 0.38330(16) 0.0295(7) Uani 1 1 d .
H33A H 1.0010 0.9576 0.3902 0.044 Uiso 1 1 calc R
H33B H 1.0735 0.9223 0.3366 0.044 Uiso 1 1 calc R
H33C H 1.1451 0.9803 0.3959 0.044 Uiso 1 1 calc R
C7 C 0.8174(2) 0.59556(16) 0.31332(13) 0.0180(5) Uani 1 1 d .
C3 C 0.5048(3) 0.8017(2) 0.19195(15) 0.0291(7) Uani 1 1 d .
H3 H 0.4566 0.8498 0.1973 0.035 Uiso 1 1 calc R
C17 C 1.0866(3) 0.71085(18) 0.18747(14) 0.0257(6) Uani 1 1 d .
H17 H 1.0988 0.7000 0.1442 0.031 Uiso 1 1 calc R
C34 C 1.1248(2) 0.68033(17) 0.44939(13) 0.0194(5) Uani 1 1 d .
H34 H 1.1004 0.6783 0.4932 0.023 Uiso 1 1 calc R
C18 C 0.9699(3) 0.69942(17) 0.20193(14) 0.0244(6) Uani 1 1 d .
H18 H 0.9026 0.6816 0.1676 0.029 Uiso 1 1 calc R
C10 C 0.8333(3) 0.42792(17) 0.36043(14) 0.0224(6) Uani 1 1 d .
H10 H 0.8377 0.3716 0.3761 0.027 Uiso 1 1 calc R
C25 C 0.5426(2) 0.63691(18) 0.39064(14) 0.0230(6) Uani 1 1 d .
H25 H 0.4985 0.6863 0.4050 0.028 Uiso 1 1 calc R
C30 C 0.6744(3) 0.6853(2) 0.54145(15) 0.0294(7) Uani 1 1 d .
H30A H 0.6873 0.6651 0.5872 0.044 Uiso 1 1 calc R
H30B H 0.5854 0.6822 0.5205 0.044 Uiso 1 1 calc R
H30C H 0.7028 0.7438 0.5413 0.044 Uiso 1 1 calc R
C21 C 0.7182(3) 1.01468(19) 0.34169(17) 0.0357(8) Uani 1 1 d .
H21A H 0.7960 0.9973 0.3716 0.054 Uiso 1 1 calc R
H21B H 0.6512 1.0174 0.3662 0.054 Uiso 1 1 calc R
H21C H 0.7296 1.0703 0.3233 0.054 Uiso 1 1 calc R
C35 C 1.2662(2) 0.69554(19) 0.46379(15) 0.0271(6) Uani 1 1 d .
H35A H 1.3087 0.6513 0.4933 0.041 Uiso 1 1 calc R
H35B H 1.2850 0.7505 0.4850 0.041 Uiso 1 1 calc R
H35C H 1.2953 0.6945 0.4222 0.041 Uiso 1 1 calc R
C36 C 1.1000(2) 0.59298(17) 0.41905(14) 0.0231(6) Uani 1 1 d .
H36A H 1.1219 0.5922 0.3756 0.035 Uiso 1 1 calc R
H36B H 1.0114 0.5791 0.4140 0.035 Uiso 1 1 calc R
H36C H 1.1508 0.5515 0.4480 0.035 Uiso 1 1 calc R
C29 C 0.8870(3) 0.63365(19) 0.53539(14) 0.0255(6) Uani 1 1 d .
H29A H 0.9174 0.6915 0.5338 0.038 Uiso 1 1 calc R
H29B H 0.9336 0.5963 0.5118 0.038 Uiso 1 1 calc R
H29C H 0.8991 0.6155 0.5816 0.038 Uiso 1 1 calc R
C6 C 0.6476(3) 0.6650(2) 0.17401(14) 0.0284(7) Uani 1 1 d .
H6 H 0.6968 0.6182 0.1665 0.034 Uiso 1 1 calc R
C27 C 0.5022(3) 0.55841(19) 0.42395(16) 0.0314(7) Uani 1 1 d .
H27A H 0.4121 0.5500 0.4085 0.047 Uiso 1 1 calc R
H27B H 0.5217 0.5661 0.4720 0.047 Uiso 1 1 calc R
H27C H 0.5469 0.5091 0.4126 0.047 Uiso 1 1 calc R
C24 C 0.5176(3) 0.8696(2) 0.41771(17) 0.0342(7) Uani 1 1 d .
H24A H 0.5623 0.9222 0.4317 0.051 Uiso 1 1 calc R
H24B H 0.5665 0.8219 0.4394 0.051 Uiso 1 1 calc R
H24C H 0.4362 0.8707 0.4301 0.051 Uiso 1 1 calc R
C19 C 0.6836(3) 0.95058(19) 0.28522(16) 0.0308(7) Uani 1 1 d .
H19 H 0.6042 0.9701 0.2557 0.037 Uiso 1 1 calc R
C11 C 0.8763(3) 0.44811(18) 0.30400(14) 0.0244(6) Uani 1 1 d .
H11 H 0.9117 0.4058 0.2812 0.029 Uiso 1 1 calc R
B B 0.8150(3) 0.69031(19) 0.28354(15) 0.0194(6) Uani 1 1 d .
N2 N 0.8144(3) 0.87917(18) 0.50784(14) 0.0385(7) Uani 1 1 d .
C12 C 0.8673(3) 0.53030(18) 0.28115(14) 0.0233(6) Uani 1 1 d .
H12 H 0.8960 0.5431 0.2421 0.028 Uiso 1 1 calc R
C28 C 0.7490(3) 0.63010(18) 0.50290(13) 0.0231(6) Uani 1 1 d .
H28 H 0.7206 0.5706 0.5057 0.028 Uiso 1 1 calc R
C5 C 0.5369(3) 0.6817(2) 0.12877(15) 0.0355(8) Uani 1 1 d .
H5 H 0.5101 0.6458 0.0917 0.043 Uiso 1 1 calc R
C26 C 0.4942(3) 0.62674(19) 0.31604(15) 0.0268(6) Uani 1 1 d .
H26A H 0.5365 0.5791 0.3002 0.040 Uiso 1 1 calc R
H26B H 0.5111 0.6783 0.2935 0.040 Uiso 1 1 calc R
H26C H 0.4040 0.6163 0.3067 0.040 Uiso 1 1 calc R
C32 C 1.1263(3) 0.8780(2) 0.49877(15) 0.0357(8) Uani 1 1 d .
H32A H 1.1912 0.9204 0.5138 0.054 Uiso 1 1 calc R
H32B H 1.1469 0.8266 0.5250 0.054 Uiso 1 1 calc R
H32C H 1.0456 0.8997 0.5044 0.054 Uiso 1 1 calc R
C4 C 0.4666(3) 0.7502(2) 0.13799(15) 0.0340(8) Uani 1 1 d .
H4 H 0.3913 0.7622 0.1070 0.041 Uiso 1 1 calc R
C23 C 0.4138(3) 0.9317(2) 0.31005(18) 0.0372(8) Uani 1 1 d .
H23A H 0.3342 0.9296 0.3243 0.056 Uiso 1 1 calc R
H23B H 0.3983 0.9254 0.2619 0.056 Uiso 1 1 calc R
H23C H 0.4545 0.9860 0.3228 0.056 Uiso 1 1 calc R
C20 C 0.7831(3) 0.9470(2) 0.24344(17) 0.0350(8) Uani 1 1 d .
H20A H 0.8016 1.0042 0.2306 0.053 Uiso 1 1 calc R
H20B H 0.7520 0.9133 0.2037 0.053 Uiso 1 1 calc R
H20C H 0.8593 0.9212 0.2694 0.053 Uiso 1 1 calc R

loop_
_atom_site_aniso_label
_atom_site_aniso_U_11
_atom_site_aniso_U_22
_atom_site_aniso_U_33
_atom_site_aniso_U_23
_atom_site_aniso_U_13
_atom_site_aniso_U_12
Fe 0.01272(17) 0.0180(2) 0.0189(2) 0.00093(15) 0.00309(14) 0.00215(14)
P1 0.0190(3) 0.0186(4) 0.0279(4) 0.0048(3) 0.0002(3) 0.0022(3)
P2 0.0184(3) 0.0191(4) 0.0186(4) 0.0044(3) 0.0061(3) 0.0066(3)
P3 0.0134(3) 0.0178(3) 0.0164(3) 0.0003(3) 0.0027(2) -0.0006(2)
N1 0.0234(12) 0.0226(13) 0.0291(14) -0.0010(10) 0.0082(10) 0.0013(10)
C2 0.0184(13) 0.0248(14) 0.0197(14) 0.0076(11) 0.0004(10) -0.0060(11)
C31 0.0182(13) 0.0235(14) 0.0245(15) -0.0033(11) 0.0015(11) -0.0036(11)
C13 0.0183(12) 0.0149(13) 0.0225(14) 0.0050(10) 0.0045(10) -0.0015(10)
C22 0.0168(13) 0.0228(15) 0.0434(18) 0.0041(13) 0.0070(13) 0.0032(11)
C8 0.0141(12) 0.0199(13) 0.0189(13) -0.0005(10) 0.0016(10) 0.0021(10)
C1 0.0204(13) 0.0227(14) 0.0222(14) 0.0063(11) 0.0053(11) -0.0076(11)
C16 0.0228(14) 0.0233(15) 0.0283(15) 0.0068(11) 0.0124(12) 0.0027(11)
C15 0.0172(12) 0.0198(14) 0.0229(14) 0.0062(11) 0.0052(11) -0.0004(10)
C9 0.0211(13) 0.0236(14) 0.0195(14) 0.0052(11) 0.0050(11) 0.0010(11)
C14 0.0160(12) 0.0147(12) 0.0196(13) 0.0028(10) 0.0064(10) -0.0011(10)
C33 0.0288(15) 0.0194(15) 0.0394(18) 0.0002(12) 0.0058(13) -0.0067(12)
C7 0.0151(12) 0.0195(13) 0.0186(13) -0.0001(10) 0.0020(10) -0.0047(10)
C3 0.0202(14) 0.0358(17) 0.0295(16) 0.0120(13) 0.0013(12) -0.0018(12)
C17 0.0355(16) 0.0237(15) 0.0216(14) 0.0040(11) 0.0144(12) 0.0026(12)
C34 0.0159(12) 0.0243(14) 0.0179(13) 0.0039(11) 0.0034(10) 0.0011(10)
C18 0.0275(14) 0.0217(15) 0.0226(15) 0.0012(11) 0.0025(12) -0.0040(11)
C10 0.0250(14) 0.0150(13) 0.0258(15) -0.0003(11) 0.0027(11) -0.0010(11)
C25 0.0194(13) 0.0224(14) 0.0289(15) 0.0070(12) 0.0085(11) 0.0005(11)
C30 0.0337(16) 0.0330(17) 0.0253(16) 0.0029(13) 0.0144(13) 0.0093(13)
C21 0.0280(16) 0.0238(16) 0.055(2) 0.0025(15) 0.0080(15) 0.0008(13)
C35 0.0150(13) 0.0338(17) 0.0304(16) 0.0092(13) -0.0001(11) 0.0009(11)
C36 0.0172(13) 0.0229(14) 0.0278(15) 0.0053(12) 0.0016(11) 0.0027(11)
C29 0.0292(15) 0.0278(15) 0.0204(14) 0.0069(12) 0.0077(12) 0.0070(12)
C6 0.0256(15) 0.0325(17) 0.0264(16) 0.0003(13) 0.0042(12) -0.0114(12)
C27 0.0257(15) 0.0290(16) 0.0434(19) 0.0160(14) 0.0158(14) 0.0034(12)
C24 0.0234(15) 0.0305(17) 0.051(2) -0.0004(14) 0.0122(14) 0.0042(13)
C19 0.0237(15) 0.0251(16) 0.0400(18) 0.0109(13) -0.0013(13) -0.0004(12)
C11 0.0244(14) 0.0213(14) 0.0276(15) -0.0058(11) 0.0057(12) -0.0021(11)
B 0.0169(14) 0.0197(15) 0.0204(15) -0.0002(12) 0.0017(12) -0.0028(12)
N2 0.0412(16) 0.0362(16) 0.0401(17) -0.0112(13) 0.0131(13) -0.0035(13)
C12 0.0268(14) 0.0234(14) 0.0210(14) -0.0026(11) 0.0079(11) -0.0038(11)
C28 0.0262(14) 0.0236(14) 0.0210(14) 0.0048(11) 0.0087(11) 0.0068(11)
C5 0.0306(16) 0.052(2) 0.0230(16) -0.0012(14) 0.0027(13) -0.0213(15)
C26 0.0206(14) 0.0259(15) 0.0339(17) 0.0073(12) 0.0062(12) -0.0037(11)
C32 0.0348(17) 0.0395(19) 0.0308(17) -0.0141(14) 0.0030(14) -0.0099(14)
C4 0.0214(14) 0.053(2) 0.0251(16) 0.0100(14) -0.0016(12) -0.0125(14)
C23 0.0267(16) 0.0274(17) 0.056(2) 0.0059(15) 0.0061(15) 0.0055(13)
C20 0.0298(16) 0.0332(18) 0.0400(19) 0.0124(14) 0.0028(14) -0.0098(13)

loop_
_atom_type_symbol
_atom_type_description
_atom_type_scat_dispersion_real
_atom_type_scat_dispersion_imag
_atom_type_scat_source
C C 0.0033 0.0016 'International Tables Vol C Tables 4.2.6.8 and 6.1.1.4'
H H 0.0000 0.0000 'International Tables Vol C Tables 4.2.6.8 and 6.1.1.4'
B B 0.0013 0.0007 'International Tables Vol C Tables 4.2.6.8 and 6.1.1.4'
N N 0.0061 0.0033 'International Tables Vol C Tables 4.2.6.8 and 6.1.1.4'
P P 0.1023 0.0942 'International Tables Vol C Tables 4.2.6.8 and 6.1.1.4'
Fe Fe 0.3463 0.8444 'International Tables Vol C Tables 4.2.6.8 and 6.1.1.4'

loop_
_geom_angle_atom_site_label_1
_geom_angle_atom_site_label_2
_geom_angle_atom_site_label_3
_geom_angle
N1 Fe P1 100.81(8)
N1 Fe P3 99.12(8)
P1 Fe P3 137.76(3)
N1 Fe P2 98.82(8)
P1 Fe P2 102.25(3)
P3 Fe P2 110.98(3)
N1 Fe B 176.77(10)
P1 Fe B 82.26(7)
P3 Fe B 79.06(7)
P2 Fe B 79.45(7)
N1 Fe H1 92.0(11)
P1 Fe H1 71.9(11)
P3 Fe H1 70.5(11)
P2 Fe H1 168.5(11)
B Fe H1 89.9(11)
N1 Fe H2 170.5(11)
P1 Fe H2 75.2(11)
P3 Fe H2 79.0(11)
P2 Fe H2 90.5(11)
B Fe H2 12.0(11)
H1 Fe H2 78.5(15)
C2 P1 C19 101.02(13)
C2 P1 C22 104.92(13)
C19 P1 C22 103.07(13)
C2 P1 Fe 109.07(9)
C19 P1 Fe 117.88(10)
C22 P1 Fe 118.80(10)
C8 P2 C28 106.28(12)
C8 P2 C25 100.28(12)
C28 P2 C25 99.65(12)
C8 P2 Fe 106.72(9)
C28 P2 Fe 116.56(10)
C25 P2 Fe 125.09(9)
C14 P3 C31 103.33(12)
C14 P3 C34 102.25(12)
C31 P3 C34 98.98(12)
C14 P3 Fe 106.67(8)
C31 P3 Fe 114.97(9)
C34 P3 Fe 127.74(8)
N2 N1 Fe 178.1(3)
C1 C2 C3 119.7(3)
C1 C2 P1 119.8(2)
C3 C2 P1 120.3(2)
C33 C31 C32 110.6(2)
C33 C31 P3 114.67(19)
C32 C31 P3 111.8(2)
C33 C31 H31 106.4
C32 C31 H31 106.4
P3 C31 H31 106.4
C18 C13 C14 117.5(2)
C18 C13 B 122.1(2)
C14 C13 B 120.2(2)
C24 C22 C23 108.7(3)
C24 C22 P1 111.2(2)
C23 C22 P1 117.3(2)
C24 C22 H22 106.3
C23 C22 H22 106.3
P1 C22 H22 106.3
C9 C8 C7 120.3(2)
C9 C8 P2 123.3(2)
C7 C8 P2 116.4(2)
C6 C1 C2 117.5(3)
C6 C1 B 120.3(3)
C2 C1 B 122.2(2)
C15 C16 C17 119.6(3)
C15 C16 H16 120.2
C17 C16 H16 120.2
C16 C15 C14 121.2(3)
C16 C15 H15 119.4
C14 C15 H15 119.4
C10 C9 C8 121.1(3)
C10 C9 H9 119.4
C8 C9 H9 119.4
C15 C14 C13 119.6(2)
C15 C14 P3 121.4(2)
C13 C14 P3 118.89(19)
C31 C33 H33A 109.5
C31 C33 H33B 109.5
H33A C33 H33B 109.5
C31 C33 H33C 109.5
H33A C33 H33C 109.5
H33B C33 H33C 109.5
C12 C7 C8 116.9(2)
C12 C7 B 118.6(2)
C8 C7 B 124.4(2)
C4 C3 C2 120.9(3)
C4 C3 H3 119.6
C2 C3 H3 119.6
C16 C17 C18 119.5(3)
C16 C17 H17 120.3
C18 C17 H17 120.3
C36 C34 C35 107.8(2)
C36 C34 P3 111.53(18)
C35 C34 P3 117.13(19)
C36 C34 H34 106.6
C35 C34 H34 106.6
P3 C34 H34 106.6
C17 C18 C13 122.5(3)
C17 C18 H18 118.8
C13 C18 H18 118.8
C9 C10 C11 119.5(3)
C9 C10 H10 120.3
C11 C10 H10 120.3
C26 C25 C27 107.3(2)
C26 C25 P2 112.70(18)
C27 C25 P2 114.47(19)
C26 C25 H25 107.4
C27 C25 H25 107.4
P2 C25 H25 107.4
C28 C30 H30A 109.5
C28 C30 H30B 109.5
H30A C30 H30B 109.5
C28 C30 H30C 109.5
H30A C30 H30C 109.5
H30B C30 H30C 109.5
C19 C21 H21A 109.5
C19 C21 H21B 109.5
H21A C21 H21B 109.5
C19 C21 H21C 109.5
H21A C21 H21C 109.5
H21B C21 H21C 109.5
C34 C35 H35A 109.5
C34 C35 H35B 109.5
H35A C35 H35B 109.5
C34 C35 H35C 109.5
H35A C35 H35C 109.5
H35B C35 H35C 109.5
C34 C36 H36A 109.5
C34 C36 H36B 109.5
H36A C36 H36B 109.5
C34 C36 H36C 109.5
H36A C36 H36C 109.5
H36B C36 H36C 109.5
C28 C29 H29A 109.5
C28 C29 H29B 109.5
H29A C29 H29B 109.5
C28 C29 H29C 109.5
H29A C29 H29C 109.5
H29B C29 H29C 109.5
C5 C6 C1 122.1(3)
C5 C6 H6 119.0
C1 C6 H6 119.0
C25 C27 H27A 109.5
C25 C27 H27B 109.5
H27A C27 H27B 109.5
C25 C27 H27C 109.5
H27A C27 H27C 109.5
H27B C27 H27C 109.5
C22 C24 H24A 109.5
C22 C24 H24B 109.5
H24A C24 H24B 109.5
C22 C24 H24C 109.5
H24A C24 H24C 109.5
H24B C24 H24C 109.5
C20 C19 C21 111.4(3)
C20 C19 P1 111.8(2)
C21 C19 P1 111.1(2)
C20 C19 H19 107.4
C21 C19 H19 107.4
P1 C19 H19 107.4
C12 C11 C10 119.5(3)
C12 C11 H11 120.2
C10 C11 H11 120.2
C1 B C13 117.6(2)
C1 B C7 115.1(2)
C13 B C7 110.7(2)
C1 B Fe 105.17(18)
C13 B Fe 104.28(17)
C7 B Fe 101.85(17)
C1 B H2 98.1(14)
C13 B H2 96.3(14)
C7 B H2 117.1(14)
Fe B H2 15.3(14)
C11 C12 C7 122.7(3)
C11 C12 H12 118.7
C7 C12 H12 118.7
C29 C28 C30 109.9(2)
C29 C28 P2 112.83(19)
C30 C28 P2 111.17(19)
C29 C28 H28 107.6
C30 C28 H28 107.6
P2 C28 H28 107.6
C4 C5 C6 119.6(3)
C4 C5 H5 120.2
C6 C5 H5 120.2
C25 C26 H26A 109.5
C25 C26 H26B 109.5
H26A C26 H26B 109.5
C25 C26 H26C 109.5
H26A C26 H26C 109.5
H26B C26 H26C 109.5
C31 C32 H32A 109.5
C31 C32 H32B 109.5
H32A C32 H32B 109.5
C31 C32 H32C 109.5
H32A C32 H32C 109.5
H32B C32 H32C 109.5
C5 C4 C3 120.2(3)
C5 C4 H4 119.9
C3 C4 H4 119.9
C22 C23 H23A 109.5
C22 C23 H23B 109.5
H23A C23 H23B 109.5
C22 C23 H23C 109.5
H23A C23 H23C 109.5
H23B C23 H23C 109.5
C19 C20 H20A 109.5
C19 C20 H20B 109.5
H20A C20 H20B 109.5
C19 C20 H20C 109.5
H20A C20 H20C 109.5
H20B C20 H20C 109.5

loop_
_geom_bond_atom_site_label_1
_geom_bond_atom_site_label_2
_geom_bond_distance
Fe N1 1.801(2)
Fe P1 2.2386(8)
Fe P3 2.2972(8)
Fe P2 2.3137(8)
Fe B 2.602(3)
Fe H1 1.47(3)
Fe H2 1.50(3)
P1 C2 1.850(3)
P1 C19 1.853(3)
P1 C22 1.906(3)
P2 C8 1.820(3)
P2 C28 1.864(3)
P2 C25 1.900(3)
P3 C14 1.846(3)
P3 C31 1.872(3)
P3 C34 1.899(3)
N1 N2 1.128(3)
C2 C1 1.403(4)
C2 C3 1.411(4)
C31 C33 1.528(4)
C31 C32 1.529(4)
C31 H31 1.0000
C13 C18 1.400(4)
C13 C14 1.410(4)
C13 B 1.621(4)
C22 C24 1.521(4)
C22 C23 1.531(4)
C22 H22 1.0000
C8 C9 1.402(4)
C8 C7 1.408(4)
C1 C6 1.403(4)
C1 B 1.618(4)
C16 C15 1.384(4)
C16 C17 1.387(4)
C16 H16 0.9500
C15 C14 1.408(3)
C15 H15 0.9500
C9 C10 1.384(4)
C9 H9 0.9500
C33 H33A 0.9800
C33 H33B 0.9800
C33 H33C 0.9800
C7 C12 1.405(4)
C7 B 1.624(4)
C3 C4 1.375(4)
C3 H3 0.9500
C17 C18 1.388(4)
C17 H17 0.9500
C34 C36 1.523(4)
C34 C35 1.535(4)
C34 H34 1.0000
C18 H18 0.9500
C10 C11 1.389(4)
C10 H10 0.9500
C25 C26 1.530(4)
C25 C27 1.536(4)
C25 H25 1.0000
C30 C28 1.535(4)
C30 H30A 0.9800
C30 H30B 0.9800
C30 H30C 0.9800
C21 C19 1.535(4)
C21 H21A 0.9800
C21 H21B 0.9800
C21 H21C 0.9800
C35 H35A 0.9800
C35 H35B 0.9800
C35 H35C 0.9800
C36 H36A 0.9800
C36 H36B 0.9800
C36 H36C 0.9800
C29 C28 1.520(4)
C29 H29A 0.9800
C29 H29B 0.9800
C29 H29C 0.9800
C6 C5 1.390(4)
C6 H6 0.9500
C27 H27A 0.9800
C27 H27B 0.9800
C27 H27C 0.9800
C24 H24A 0.9800
C24 H24B 0.9800
C24 H24C 0.9800
C19 C20 1.533(4)
C19 H19 1.0000
C11 C12 1.385(4)
C11 H11 0.9500
B H2 1.18(3)
C12 H12 0.9500
C28 H28 1.0000
C5 C4 1.371(5)
C5 H5 0.9500
C26 H26A 0.9800
C26 H26B 0.9800
C26 H26C 0.9800
C32 H32A 0.9800
C32 H32B 0.9800
C32 H32C 0.9800
C4 H4 0.9500
C23 H23A 0.9800
C23 H23B 0.9800
C23 H23C 0.9800
C20 H20A 0.9800
C20 H20B 0.9800
C20 H20C 0.9800
